data_4065797
loop_
_publ_author_name
'Boomishankar, Ramamoorthy'
'Richards, Philip I.'
'Gupta, Arvind K.'
'Steiner, Alexander'

_publ_section_title
;
 Magnesium and Titanium Complexes of Polyanionic Phosphazenate Ligands
;
_journal_issue 11
_journal_name_full Organometallics
_journal_page_first 2515
_journal_paper_doi 10.1021/om100130k
_journal_volume 29
_journal_year 2010
_chemical_formula_sum 'C47.5 H96 N13 P3 Ti2'
_chemical_formula_weight 1038.08
_chemical_name_systematic
; 
 ? 
;
_space_group_IT_number 2
_symmetry_cell_setting triclinic
_symmetry_space_group_name_Hall '-P 1'
_symmetry_space_group_name_H-M 'P -1'
_atom_sites_solution_hydrogens geom
_atom_sites_solution_primary direct
_atom_sites_solution_secondary difmap
_audit_creation_method SHELXL-97
_cell_angle_alpha 75.875(10)
_cell_angle_beta 75.918(11)
_cell_angle_gamma 61.319(9)
_cell_formula_units_Z 2
_cell_length_a 13.139(8)
_cell_length_b 13.201(8)
_cell_length_c 19.796(11)
_cell_measurement_temperature 123(2)
_cell_volume 2889(3)
_diffrn_ambient_temperature 123(2)
_diffrn_measured_fraction_theta_full 0.938
_diffrn_measured_fraction_theta_max 0.938
_diffrn_measurement_device_type 'Bruker Smart Apex'
_diffrn_measurement_method \w
_diffrn_radiation_monochromator graphite
_diffrn_radiation_source 'fine-focus sealed tube'
_diffrn_radiation_type MoK\a
_diffrn_radiation_wavelength 0.71073
_diffrn_reflns_av_R_equivalents 0.1411
_diffrn_reflns_av_sigmaI/netI 0.1821
_diffrn_reflns_limit_h_max 10
_diffrn_reflns_limit_h_min -14
_diffrn_reflns_limit_k_max 14
_diffrn_reflns_limit_k_min -14
_diffrn_reflns_limit_l_max 21
_diffrn_reflns_limit_l_min -21
_diffrn_reflns_number 10940
_diffrn_reflns_theta_full 22.49
_diffrn_reflns_theta_max 22.49
_diffrn_reflns_theta_min 4.17
_exptl_absorpt_coefficient_mu 0.402
_exptl_absorpt_correction_T_max 0.854
_exptl_absorpt_correction_T_min 0.667
_exptl_absorpt_correction_type multi-scan
_exptl_crystal_colour orange
_exptl_crystal_density_diffrn 1.193
_exptl_crystal_density_method 'not measured'
_exptl_crystal_description plate
_exptl_crystal_F_000 1122
_exptl_crystal_size_max 0.20
_exptl_crystal_size_mid 0.20
_exptl_crystal_size_min 0.05
_refine_diff_density_max 1.265
_refine_diff_density_min -0.465
_refine_diff_density_rms 0.096
_refine_ls_extinction_method none
_refine_ls_goodness_of_fit_ref 0.984
_refine_ls_hydrogen_treatment constr
_refine_ls_matrix_type full
_refine_ls_number_parameters 620
_refine_ls_number_reflns 7087
_refine_ls_number_restraints 49
_refine_ls_restrained_S_all 0.983
_refine_ls_R_factor_all 0.1702
_refine_ls_R_factor_gt 0.0982
_refine_ls_shift/su_max 0.000
_refine_ls_shift/su_mean 0.000
_refine_ls_structure_factor_coef Fsqd
_refine_ls_weighting_details 'calc w=1/[\s^2^(Fo^2^)+(0.1310P)^2^+0.0000P] where P=(Fo^2^+2Fc^2^)/3'
_refine_ls_weighting_scheme calc
_refine_ls_wR_factor_gt 0.2251
_refine_ls_wR_factor_ref 0.2606
_reflns_number_gt 3682
_reflns_number_total 7087
_reflns_threshold_expression >2sigma(I)
_cod_data_source_file om100130k_si_001.cif
_cod_data_source_block phil105p
_cod_original_sg_symbol_H-M P-1
_cod_original_formula_sum 'C47.50 H96 N13 P3 Ti2'
_cod_database_code 4065797

loop_
_symmetry_equiv_pos_as_xyz
'x, y, z'
'-x, -y, -z'

loop_
_atom_site_label
_atom_site_type_symbol
_atom_site_fract_x
_atom_site_fract_y
_atom_site_fract_z
_atom_site_U_iso_or_equiv
_atom_site_adp_type
_atom_site_occupancy
_atom_site_symmetry_multiplicity
_atom_site_calc_flag
_atom_site_refinement_flags
Ti1 Ti -0.06247(13) 0.25658(12) 0.14166(8) 0.0382(5) Uani 1 1 d .
Ti2 Ti 0.25405(12) -0.07889(12) 0.30231(8) 0.0378(5) Uani 1 1 d .
P1 P 0.10949(18) 0.10692(17) 0.21946(12) 0.0343(6) Uani 1 1 d .
P2 P 0.09192(18) -0.10534(17) 0.25279(13) 0.0376(6) Uani 1 1 d .
P3 P -0.10802(18) 0.10058(18) 0.24993(13) 0.0372(6) Uani 1 1 d .
N1 N -0.0275(5) 0.1646(5) 0.2441(3) 0.0300(17) Uani 1 1 d .
N2 N 0.1615(5) -0.0296(5) 0.2162(3) 0.0253(15) Uani 1 1 d .
N3 N -0.0444(6) -0.0363(5) 0.2627(4) 0.0408(18) Uani 1 1 d .
N4 N 0.1922(6) 0.0916(5) 0.2707(4) 0.0400(19) Uani 1 1 d .
C41 C 0.2071(7) 0.1873(9) 0.2812(6) 0.060(3) Uani 1 1 d .
H41 H 0.2188 0.2284 0.2325 0.072 Uiso 1 1 calc R
C42 C 0.3178(10) 0.1475(10) 0.3078(7) 0.079(4) Uani 1 1 d .
H42A H 0.3845 0.1009 0.2745 0.095 Uiso 1 1 calc R
H42B H 0.3179 0.0967 0.3538 0.095 Uiso 1 1 calc R
C43 C 0.3326(12) 0.2485(13) 0.3163(9) 0.110(5) Uani 1 1 d .
H43A H 0.3569 0.2847 0.2693 0.132 Uiso 1 1 calc R
H43B H 0.3964 0.2196 0.3447 0.132 Uiso 1 1 calc R
C44 C 0.2212(19) 0.3422(13) 0.3519(9) 0.122(6) Uani 1 1 d .
H44A H 0.2093 0.3125 0.4027 0.147 Uiso 1 1 calc R
H44B H 0.2330 0.4123 0.3474 0.147 Uiso 1 1 calc R
C45 C 0.1214(12) 0.3743(10) 0.3244(7) 0.083(4) Uani 1 1 d .
H45A H 0.1246 0.4221 0.2776 0.100 Uiso 1 1 calc R
H45B H 0.0524 0.4237 0.3554 0.100 Uiso 1 1 calc R
C46 C 0.1057(10) 0.2766(9) 0.3170(7) 0.080(4) Uani 1 1 d .
H46A H 0.0390 0.3067 0.2909 0.096 Uiso 1 1 calc R
H46B H 0.0842 0.2399 0.3646 0.096 Uiso 1 1 calc R
N5 N 0.1071(6) 0.1916(5) 0.1476(4) 0.0391(18) Uani 1 1 d .
C51 C 0.2104(7) 0.1929(6) 0.1023(5) 0.036(2) Uani 1 1 d .
H51 H 0.2745 0.1561 0.1320 0.043 Uiso 1 1 calc R
C52 C 0.1944(7) 0.3155(7) 0.0740(5) 0.048(2) Uani 1 1 d .
H52A H 0.1303 0.3554 0.0449 0.058 Uiso 1 1 calc R
H52B H 0.1713 0.3590 0.1138 0.058 Uiso 1 1 calc R
C53 C 0.3028(8) 0.3167(8) 0.0310(5) 0.051(3) Uani 1 1 d .
H53A H 0.3653 0.2834 0.0609 0.061 Uiso 1 1 calc R
H53B H 0.2883 0.3981 0.0112 0.061 Uiso 1 1 calc R
C54 C 0.3431(9) 0.2439(9) -0.0299(5) 0.063(3) Uani 1 1 d .
H54A H 0.2838 0.2812 -0.0622 0.075 Uiso 1 1 calc R
H54B H 0.4182 0.2410 -0.0571 0.075 Uiso 1 1 calc R
C55 C 0.3587(8) 0.1212(8) 0.0003(6) 0.057(3) Uani 1 1 d .
H55A H 0.3797 0.0766 -0.0387 0.069 Uiso 1 1 calc R
H55B H 0.4238 0.0815 0.0286 0.069 Uiso 1 1 calc R
C56 C 0.2502(8) 0.1223(7) 0.0452(5) 0.051(3) Uani 1 1 d .
H56A H 0.1874 0.1543 0.0157 0.062 Uiso 1 1 calc R
H56B H 0.2646 0.0412 0.0660 0.062 Uiso 1 1 calc R
N6 N 0.1552(6) -0.1607(5) 0.3204(4) 0.0408(18) Uani 1 1 d .
C61 C 0.1335(8) -0.2470(9) 0.3729(6) 0.065(3) Uani 1 1 d .
H61 H 0.1189 -0.2904 0.3444 0.077 Uiso 1 1 calc R
C62 C 0.0174(8) -0.1959(8) 0.4204(5) 0.056(3) Uani 1 1 d .
H62A H 0.0175 -0.1407 0.4464 0.068 Uiso 1 1 calc R
H62B H -0.0469 -0.1521 0.3915 0.068 Uiso 1 1 calc R
C63 C -0.0033(10) -0.2914(12) 0.4720(7) 0.103(5) Uani 1 1 d .
H63A H -0.0684 -0.2547 0.5093 0.123 Uiso 1 1 calc R
H63B H -0.0300 -0.3287 0.4470 0.123 Uiso 1 1 calc R
C64 C 0.0918(12) -0.3795(11) 0.5048(8) 0.117(6) Uani 1 1 d .
H64A H 0.0724 -0.4447 0.5285 0.141 Uiso 1 1 calc R
H64B H 0.1031 -0.3483 0.5416 0.141 Uiso 1 1 calc R
C65 C 0.2014(10) -0.4251(9) 0.4571(6) 0.085(4) Uani 1 1 d .
H65A H 0.1997 -0.4793 0.4311 0.102 Uiso 1 1 calc R
H65B H 0.2666 -0.4706 0.4853 0.102 Uiso 1 1 calc R
C66 C 0.2263(10) -0.3339(9) 0.4052(7) 0.096(4) Uani 1 1 d .
H66A H 0.2547 -0.2973 0.4296 0.115 Uiso 1 1 calc R
H66B H 0.2908 -0.3728 0.3682 0.115 Uiso 1 1 calc R
N7 N 0.1227(6) -0.2051(5) 0.2090(4) 0.0415(19) Uani 1 1 d .
H7 H 0.0634 -0.2087 0.1984 0.050 Uiso 1 1 calc R
C71 C 0.2390(7) -0.2904(7) 0.1851(5) 0.043(2) Uani 1 1 d .
H71 H 0.2916 -0.3065 0.2193 0.052 Uiso 1 1 calc R
C72 C 0.2883(8) -0.2512(8) 0.1154(5) 0.057(3) Uani 1 1 d .
H72A H 0.2941 -0.1797 0.1168 0.068 Uiso 1 1 calc R
H72B H 0.2354 -0.2314 0.0812 0.068 Uiso 1 1 calc R
C73 C 0.4079(9) -0.3437(10) 0.0916(6) 0.074(3) Uani 1 1 d .
H73A H 0.4375 -0.3149 0.0437 0.089 Uiso 1 1 calc R
H73B H 0.4623 -0.3578 0.1235 0.089 Uiso 1 1 calc R
C74 C 0.4081(10) -0.4530(10) 0.0904(7) 0.081(4) Uani 1 1 d .
H74A H 0.4893 -0.5122 0.0773 0.097 Uiso 1 1 calc R
H74B H 0.3608 -0.4419 0.0547 0.097 Uiso 1 1 calc R
C75 C 0.3580(12) -0.4946(10) 0.1611(8) 0.112(5) Uani 1 1 d .
H75A H 0.4095 -0.5121 0.1957 0.135 Uiso 1 1 calc R
H75B H 0.3556 -0.5677 0.1593 0.135 Uiso 1 1 calc R
C76 C 0.2327(11) -0.4027(7) 0.1855(7) 0.086(4) Uani 1 1 d .
H76A H 0.1788 -0.3887 0.1533 0.103 Uiso 1 1 calc R
H76B H 0.2031 -0.4309 0.2336 0.103 Uiso 1 1 calc R
N8 N -0.2155(5) 0.1360(5) 0.3145(4) 0.0374(18) Uani 1 1 d .
H8 H -0.2273 0.0799 0.3444 0.045 Uiso 1 1 calc R
C81 C -0.2916(7) 0.2537(7) 0.3250(5) 0.039(2) Uani 1 1 d .
H81 H -0.3021 0.3038 0.2779 0.047 Uiso 1 1 calc R
C82 C -0.2432(8) 0.2976(7) 0.3664(5) 0.049(3) Uani 1 1 d .
H82A H -0.1670 0.2938 0.3407 0.059 Uiso 1 1 calc R
H82B H -0.2293 0.2468 0.4124 0.059 Uiso 1 1 calc R
C83 C -0.3268(10) 0.4225(9) 0.3782(6) 0.068(3) Uani 1 1 d .
H83A H -0.2939 0.4478 0.4071 0.082 Uiso 1 1 calc R
H83B H -0.3351 0.4743 0.3323 0.082 Uiso 1 1 calc R
C84 C -0.4417(10) 0.4336(9) 0.4135(6) 0.074(4) Uani 1 1 d .
H84A H -0.4955 0.5168 0.4171 0.089 Uiso 1 1 calc R
H84B H -0.4350 0.3898 0.4619 0.089 Uiso 1 1 calc R
C85 C -0.4918(9) 0.3881(10) 0.3750(6) 0.077(4) Uani 1 1 d .
H85A H -0.5086 0.4386 0.3291 0.092 Uiso 1 1 calc R
H85B H -0.5668 0.3911 0.4025 0.092 Uiso 1 1 calc R
C86 C -0.4091(7) 0.2645(8) 0.3628(6) 0.053(3) Uani 1 1 d .
H86A H -0.3993 0.2125 0.4087 0.063 Uiso 1 1 calc R
H86B H -0.4430 0.2389 0.3347 0.063 Uiso 1 1 calc R
N9 N -0.1542(6) 0.1674(5) 0.1764(4) 0.0387(18) Uani 1 1 d .
C91 C -0.2356(8) 0.1537(8) 0.1473(6) 0.060(3) Uani 1 1 d .
H91 H -0.2325 0.1963 0.0982 0.072 Uiso 1 1 calc R
C92 C -0.1964(7) 0.0323(8) 0.1370(6) 0.055(3) Uani 1 1 d .
H92A H -0.1909 -0.0181 0.1835 0.066 Uiso 1 1 calc R
H92B H -0.1170 0.0034 0.1090 0.066 Uiso 1 1 calc R
C93 C -0.2780(8) 0.0222(11) 0.1002(8) 0.097(5) Uani 1 1 d .
H93A H -0.2682 0.0556 0.0499 0.117 Uiso 1 1 calc R
H93B H -0.2564 -0.0613 0.1027 0.117 Uiso 1 1 calc R
C94 C -0.3987(9) 0.0814(9) 0.1304(8) 0.085(4) Uani 1 1 d .
H94A H -0.4112 0.0395 0.1780 0.102 Uiso 1 1 calc R
H94B H -0.4488 0.0792 0.1012 0.102 Uiso 1 1 calc R
C95 C -0.4353(8) 0.2052(8) 0.1356(6) 0.062(3) Uani 1 1 d .
H95A H -0.5175 0.2408 0.1592 0.074 Uiso 1 1 calc R
H95B H -0.4309 0.2499 0.0878 0.074 Uiso 1 1 calc R
C96 C -0.3571(8) 0.2105(8) 0.1765(7) 0.067(3) Uani 1 1 d .
H96A H -0.3795 0.2933 0.1774 0.081 Uiso 1 1 calc R
H96B H -0.3686 0.1731 0.2256 0.081 Uiso 1 1 calc R
N10 N -0.1492(6) 0.4105(6) 0.1540(4) 0.046(2) Uani 1 1 d .
C11 C -0.1139(9) 0.4793(9) 0.1803(6) 0.069(3) Uani 1 1 d .
H11A H -0.1321 0.5541 0.1492 0.103 Uiso 1 1 calc R
H11B H -0.0293 0.4373 0.1819 0.103 Uiso 1 1 calc R
H11C H -0.1562 0.4935 0.2279 0.103 Uiso 1 1 calc R
C12 C -0.2723(8) 0.4707(9) 0.1494(6) 0.068(3) Uani 1 1 d .
H12A H -0.3172 0.4846 0.1964 0.102 Uiso 1 1 calc R
H12B H -0.2938 0.4229 0.1302 0.102 Uiso 1 1 calc R
H12C H -0.2901 0.5456 0.1183 0.102 Uiso 1 1 calc R
N11 N -0.0563(6) 0.2620(6) 0.0456(4) 0.048(2) Uani 1 1 d .
C13 C -0.0844(10) 0.3634(11) -0.0063(6) 0.090(4) Uani 1 1 d .
H13A H -0.0118 0.3655 -0.0330 0.135 Uiso 1 1 calc R
H13B H -0.1313 0.4333 0.0166 0.135 Uiso 1 1 calc R
H13C H -0.1292 0.3612 -0.0385 0.135 Uiso 1 1 calc R
C14 C -0.0169(8) 0.1622(9) 0.0143(5) 0.061(3) Uani 1 1 d .
H14A H -0.0833 0.1629 -0.0004 0.092 Uiso 1 1 calc R
H14B H 0.0178 0.0921 0.0484 0.092 Uiso 1 1 calc R
H14C H 0.0422 0.1622 -0.0269 0.092 Uiso 1 1 calc R
N12 N 0.4071(6) -0.1618(6) 0.2617(4) 0.047(2) Uani 1 1 d .
C15 C 0.4764(9) -0.2854(8) 0.2816(6) 0.073(3) Uani 1 1 d .
H15A H 0.4802 -0.3277 0.2460 0.110 Uiso 1 1 calc R
H15B H 0.4402 -0.3116 0.3273 0.110 Uiso 1 1 calc R
H15C H 0.5558 -0.3007 0.2851 0.110 Uiso 1 1 calc R
C16 C 0.4621(10) -0.1185(9) 0.1990(6) 0.075(3) Uani 1 1 d .
H16A H 0.5383 -0.1304 0.2065 0.112 Uiso 1 1 calc R
H16B H 0.4125 -0.0350 0.1861 0.112 Uiso 1 1 calc R
H16C H 0.4735 -0.1603 0.1610 0.112 Uiso 1 1 calc R
N13 N 0.2638(6) -0.0814(7) 0.3946(4) 0.052(2) Uani 1 1 d .
C17 C 0.1612(10) -0.0249(9) 0.4439(5) 0.064(3) Uani 1 1 d .
H17A H 0.1412 -0.0839 0.4764 0.096 Uiso 1 1 calc R
H17B H 0.0954 0.0294 0.4182 0.096 Uiso 1 1 calc R
H17C H 0.1771 0.0183 0.4705 0.096 Uiso 1 1 calc R
C18 C 0.3669(10) -0.1299(11) 0.4275(6) 0.088(4) Uani 1 1 d .
H18A H 0.3654 -0.0701 0.4496 0.132 Uiso 1 1 calc R
H18B H 0.4369 -0.1562 0.3920 0.132 Uiso 1 1 calc R
H18C H 0.3688 -0.1963 0.4636 0.132 Uiso 1 1 calc R
C1T C 0.763(3) 0.7697(18) 0.3415(14) 0.138(10) Uani 0.50 1 d PDU
C2T C 0.7192(12) 0.7022(12) 0.4030(10) 0.161(13) Uani 0.50 1 d PDU
H2T H 0.7330 0.6268 0.3979 0.193 Uiso 0.50 1 calc PR
C3T C 0.6602(12) 0.7404(12) 0.4673(10) 0.163(13) Uani 0.50 1 d PRDU
H3T H 0.6416 0.6891 0.5052 0.196 Uiso 0.50 1 calc PR
C4T C 0.6285(12) 0.8537(12) 0.4761(10) 0.124(10) Uani 0.50 1 d PRDU
H4T H 0.5881 0.8798 0.5200 0.149 Uiso 0.50 1 calc PR
C5T C 0.6557(12) 0.9287(12) 0.4207(10) 0.133(11) Uani 0.50 1 d PRDU
H5T H 0.6340 1.0061 0.4267 0.159 Uiso 0.50 1 calc PR
C6T C 0.7146(12) 0.8905(12) 0.3564(10) 0.150(12) Uani 0.50 1 d PRDU
H6T H 0.7252 0.9466 0.3187 0.180 Uiso 0.50 1 calc PR
C7T C 0.8465(12) 0.7222(12) 0.2678(10) 0.169(16) Uani 0.50 1 d PRDU
H7T1 H 0.8550 0.7873 0.2347 0.253 Uiso 0.50 1 calc PR
H7T2 H 0.8104 0.6898 0.2468 0.253 Uiso 0.50 1 calc PR
H7T3 H 0.9240 0.6614 0.2783 0.253 Uiso 0.50 1 calc PR

loop_
_atom_site_aniso_label
_atom_site_aniso_U_11
_atom_site_aniso_U_22
_atom_site_aniso_U_33
_atom_site_aniso_U_23
_atom_site_aniso_U_13
_atom_site_aniso_U_12
Ti1 0.0362(9) 0.0291(8) 0.0375(10) -0.0042(7) -0.0119(7) -0.0030(7)
Ti2 0.0333(8) 0.0358(9) 0.0346(10) -0.0018(7) -0.0127(7) -0.0059(7)
P1 0.0322(12) 0.0270(11) 0.0385(14) -0.0032(10) -0.0132(10) -0.0062(10)
P2 0.0337(12) 0.0234(11) 0.0475(16) -0.0072(10) -0.0096(11) -0.0039(10)
P3 0.0309(12) 0.0278(12) 0.0443(16) -0.0081(10) -0.0077(11) -0.0041(10)
N1 0.037(4) 0.024(3) 0.030(4) -0.009(3) -0.022(3) -0.005(3)
N2 0.022(3) 0.026(3) 0.028(4) -0.003(3) -0.006(3) -0.011(3)
N3 0.033(4) 0.027(4) 0.054(5) -0.008(3) -0.008(3) -0.005(3)
N4 0.036(4) 0.026(4) 0.051(5) -0.010(3) -0.011(4) -0.005(3)
C41 0.035(5) 0.078(7) 0.086(9) -0.043(6) -0.008(5) -0.027(5)
C42 0.077(8) 0.080(8) 0.100(10) -0.009(7) -0.033(7) -0.044(7)
C43 0.113(11) 0.149(13) 0.139(14) -0.063(11) 0.008(10) -0.107(11)
C44 0.22(2) 0.087(10) 0.109(14) -0.022(9) -0.029(14) -0.105(13)
C45 0.105(10) 0.083(9) 0.082(10) -0.046(8) 0.024(8) -0.061(8)
C46 0.082(8) 0.054(6) 0.114(11) -0.041(7) -0.023(7) -0.021(6)
N5 0.033(4) 0.030(4) 0.042(5) -0.003(3) -0.013(3) -0.003(3)
C51 0.025(4) 0.025(4) 0.044(6) 0.001(4) -0.007(4) -0.001(4)
C52 0.039(5) 0.035(5) 0.054(7) -0.009(5) -0.005(5) -0.005(4)
C53 0.053(6) 0.046(5) 0.051(7) -0.010(5) -0.006(5) -0.019(5)
C54 0.053(6) 0.079(8) 0.054(7) -0.021(6) -0.002(5) -0.025(6)
C55 0.041(5) 0.050(6) 0.068(7) -0.036(6) -0.001(5) -0.002(5)
C56 0.048(6) 0.034(5) 0.064(7) -0.016(5) -0.007(5) -0.009(5)
N6 0.044(4) 0.030(4) 0.040(5) 0.005(3) -0.005(4) -0.015(3)
C61 0.037(5) 0.058(6) 0.074(8) -0.008(6) 0.006(5) -0.009(5)
C62 0.043(5) 0.056(6) 0.045(7) 0.001(5) 0.006(5) -0.013(5)
C63 0.060(7) 0.128(11) 0.066(9) 0.035(8) -0.001(6) -0.027(8)
C64 0.107(11) 0.066(8) 0.113(12) 0.024(8) 0.032(9) -0.026(8)
C65 0.088(9) 0.045(6) 0.073(9) 0.010(6) 0.016(7) -0.012(6)
C66 0.066(7) 0.044(6) 0.113(11) 0.018(7) 0.012(7) 0.001(6)
N7 0.032(4) 0.023(3) 0.063(5) -0.015(3) -0.010(4) -0.002(3)
C71 0.038(5) 0.032(5) 0.045(6) -0.005(4) -0.012(4) -0.002(4)
C72 0.066(6) 0.048(6) 0.049(7) 0.002(5) -0.008(5) -0.025(5)
C73 0.064(7) 0.086(8) 0.055(8) -0.027(6) 0.011(6) -0.021(7)
C74 0.076(8) 0.078(8) 0.075(9) -0.044(7) 0.019(7) -0.023(7)
C75 0.108(10) 0.046(7) 0.135(14) -0.037(8) 0.023(10) -0.005(7)
C76 0.116(10) 0.023(5) 0.081(9) -0.022(5) 0.013(7) -0.008(6)
N8 0.035(4) 0.027(4) 0.046(5) -0.003(3) -0.002(3) -0.013(3)
C81 0.040(5) 0.026(4) 0.045(6) -0.006(4) -0.016(4) -0.004(4)
C82 0.048(5) 0.045(5) 0.051(7) -0.012(5) -0.021(5) -0.011(5)
C83 0.089(8) 0.055(6) 0.057(7) -0.030(6) -0.021(7) -0.015(6)
C84 0.087(8) 0.053(6) 0.045(7) -0.014(5) -0.001(6) -0.004(6)
C85 0.054(6) 0.088(8) 0.063(8) -0.031(7) -0.011(6) -0.001(6)
C86 0.040(5) 0.052(6) 0.069(7) -0.032(5) -0.005(5) -0.013(5)
N9 0.040(4) 0.039(4) 0.037(5) -0.004(3) -0.012(3) -0.016(4)
C91 0.043(6) 0.040(5) 0.097(9) -0.026(6) -0.036(6) 0.000(5)
C92 0.039(5) 0.051(6) 0.083(8) -0.029(5) -0.028(5) -0.008(5)
C93 0.043(6) 0.100(9) 0.172(14) -0.099(10) -0.041(7) -0.002(6)
C94 0.060(7) 0.072(7) 0.137(12) -0.053(8) -0.034(7) -0.014(6)
C95 0.035(5) 0.064(7) 0.090(9) -0.034(6) -0.020(5) -0.009(5)
C96 0.050(6) 0.049(6) 0.107(10) -0.034(6) -0.023(6) -0.010(5)
N10 0.055(5) 0.033(4) 0.032(5) 0.006(3) -0.011(4) -0.008(4)
C11 0.065(7) 0.053(6) 0.083(9) -0.019(6) -0.014(6) -0.017(6)
C12 0.055(6) 0.057(6) 0.061(8) 0.014(5) -0.020(5) -0.006(6)
N11 0.036(4) 0.046(4) 0.040(5) -0.009(4) -0.007(4) 0.001(4)
C13 0.067(7) 0.121(10) 0.055(8) 0.003(7) -0.022(6) -0.023(8)
C14 0.040(5) 0.087(8) 0.050(7) -0.028(6) -0.009(5) -0.014(6)
N12 0.036(4) 0.037(4) 0.051(5) 0.001(4) -0.020(4) -0.002(4)
C15 0.053(6) 0.059(7) 0.085(9) 0.011(6) -0.004(6) -0.020(6)
C16 0.069(7) 0.052(6) 0.071(9) -0.004(6) 0.009(6) -0.013(6)
N13 0.048(4) 0.058(5) 0.048(5) -0.013(4) -0.016(4) -0.014(4)
C17 0.095(8) 0.068(7) 0.038(7) -0.005(5) -0.012(6) -0.044(7)
C18 0.088(8) 0.114(10) 0.045(8) 0.009(7) -0.030(7) -0.032(8)
C1T 0.15(2) 0.12(2) 0.19(3) -0.008(19) -0.07(2) -0.089(18)
C2T 0.15(2) 0.13(2) 0.19(3) -0.02(2) -0.05(2) -0.05(2)
C3T 0.11(2) 0.16(2) 0.19(3) -0.01(2) -0.04(2) -0.03(2)
C4T 0.066(15) 0.14(2) 0.16(3) -0.04(2) -0.053(16) -0.021(16)
C5T 0.087(16) 0.15(2) 0.15(3) -0.008(19) 0.030(17) -0.068(16)
C6T 0.16(2) 0.115(19) 0.18(3) 0.01(2) -0.03(2) -0.08(2)
C7T 0.31(4) 0.070(17) 0.18(4) -0.040(19) -0.05(3) -0.11(2)

loop_
_atom_type_symbol
_atom_type_description
_atom_type_scat_dispersion_real
_atom_type_scat_dispersion_imag
_atom_type_scat_source
C C 0.0033 0.0016 'International Tables Vol C Tables 4.2.6.8 and 6.1.1.4'
H H 0.0000 0.0000 'International Tables Vol C Tables 4.2.6.8 and 6.1.1.4'
N N 0.0061 0.0033 'International Tables Vol C Tables 4.2.6.8 and 6.1.1.4'
P P 0.1023 0.0942 'International Tables Vol C Tables 4.2.6.8 and 6.1.1.4'
Ti Ti 0.2776 0.4457 'International Tables Vol C Tables 4.2.6.8 and 6.1.1.4'

loop_
_geom_angle_atom_site_label_1
_geom_angle_atom_site_label_2
_geom_angle_atom_site_label_3
_geom_angle
N10 Ti1 N11 103.1(3)
N10 Ti1 N9 112.4(3)
N11 Ti1 N9 97.0(3)
N10 Ti1 N5 114.3(3)
N11 Ti1 N5 100.7(3)
N9 Ti1 N5 124.1(3)
N10 Ti1 N1 104.6(3)
N11 Ti1 N1 152.2(3)
N9 Ti1 N1 70.3(3)
N5 Ti1 N1 69.6(3)
N10 Ti1 P1 121.2(2)
N11 Ti1 P1 125.8(2)
N9 Ti1 P1 93.5(2)
N5 Ti1 P1 35.3(2)
N1 Ti1 P1 35.74(18)
N10 Ti1 P3 114.8(2)
N11 Ti1 P3 126.5(3)
N9 Ti1 P3 34.8(2)
N5 Ti1 P3 96.6(2)
N1 Ti1 P3 35.69(18)
P1 Ti1 P3 61.99(8)
N12 Ti2 N13 105.0(3)
N12 Ti2 N6 114.8(3)
N13 Ti2 N6 99.0(3)
N12 Ti2 N4 112.8(3)
N13 Ti2 N4 98.5(3)
N6 Ti2 N4 122.3(3)
N12 Ti2 N2 101.6(3)
N13 Ti2 N2 153.4(3)
N6 Ti2 N2 70.1(3)
N4 Ti2 N2 70.0(3)
N12 Ti2 P1 117.1(2)
N13 Ti2 P1 125.5(2)
N6 Ti2 P1 93.4(2)
N4 Ti2 P1 34.8(2)
N2 Ti2 P1 36.11(16)
N12 Ti2 P2 114.0(2)
N13 Ti2 P2 128.5(3)
N6 Ti2 P2 34.6(2)
N4 Ti2 P2 96.1(2)
N2 Ti2 P2 35.62(17)
P1 Ti2 P2 62.32(8)
N4 P1 N5 117.8(4)
N4 P1 N1 118.6(3)
N5 P1 N1 96.4(3)
N4 P1 N2 95.8(3)
N5 P1 N2 117.8(3)
N1 P1 N2 111.9(3)
N4 P1 Ti1 147.0(2)
N5 P1 Ti1 46.8(2)
N1 P1 Ti1 51.8(2)
N2 P1 Ti1 117.1(2)
N4 P1 Ti2 45.9(2)
N5 P1 Ti2 143.6(3)
N1 P1 Ti2 120.1(3)
N2 P1 Ti2 51.3(2)
Ti1 P1 Ti2 165.14(10)
N3 P2 N6 118.7(4)
N3 P2 N7 105.1(4)
N6 P2 N7 109.7(4)
N3 P2 N2 115.7(3)
N6 P2 N2 95.8(4)
N7 P2 N2 111.8(4)
N3 P2 Ti2 130.4(3)
N6 P2 Ti2 45.3(3)
N7 P2 Ti2 124.5(3)
N2 P2 Ti2 50.7(2)
N3 P3 N9 119.2(4)
N3 P3 N1 116.0(3)
N9 P3 N1 94.7(3)
N3 P3 N8 104.9(4)
N9 P3 N8 110.5(3)
N1 P3 N8 111.6(3)
N3 P3 Ti1 130.1(3)
N9 P3 Ti1 44.6(3)
N1 P3 Ti1 50.3(2)
N8 P3 Ti1 125.0(3)
P1 N1 P3 123.5(4)
P1 N1 Ti1 92.5(3)
P3 N1 Ti1 94.0(3)
P2 N2 P1 123.7(4)
P2 N2 Ti2 93.7(3)
P1 N2 Ti2 92.6(3)
P2 N3 P3 121.5(5)
C41 N4 P1 122.5(6)
C41 N4 Ti2 138.3(6)
P1 N4 Ti2 99.2(3)
N4 C41 C46 116.2(8)
N4 C41 C42 112.1(8)
C46 C41 C42 114.4(9)
C41 C42 C43 111.0(10)
C42 C43 C44 113.5(11)
C45 C44 C43 114.1(12)
C44 C45 C46 113.8(12)
C45 C46 C41 115.2(10)
C51 N5 P1 123.9(5)
C51 N5 Ti1 137.3(5)
P1 N5 Ti1 97.9(4)
N5 C51 C56 112.6(7)
N5 C51 C52 111.7(6)
C56 C51 C52 111.6(8)
C53 C52 C51 111.6(7)
C52 C53 C54 109.8(8)
C55 C54 C53 109.7(9)
C56 C55 C54 111.3(7)
C51 C56 C55 112.1(8)
C61 N6 P2 121.8(7)
C61 N6 Ti2 138.0(6)
P2 N6 Ti2 100.2(4)
C66 C61 N6 117.5(9)
C66 C61 C62 116.1(10)
N6 C61 C62 112.9(8)
C63 C62 C61 110.5(9)
C64 C63 C62 117.1(11)
C63 C64 C65 114.2(12)
C64 C65 C66 114.4(9)
C61 C66 C65 115.8(11)
C71 N7 P2 126.0(6)
N7 C71 C72 113.0(7)
N7 C71 C76 108.0(8)
C72 C71 C76 110.8(8)
C71 C72 C73 111.3(8)
C74 C73 C72 113.0(10)
C73 C74 C75 109.7(10)
C74 C75 C76 111.8(10)
C71 C76 C75 107.8(10)
C81 N8 P3 122.9(6)
N8 C81 C86 110.1(7)
N8 C81 C82 112.1(6)
C86 C81 C82 108.9(7)
C81 C82 C83 111.3(7)
C84 C83 C82 111.5(10)
C83 C84 C85 111.6(9)
C84 C85 C86 111.6(8)
C81 C86 C85 111.5(8)
C91 N9 P3 125.6(7)
C91 N9 Ti1 133.6(6)
P3 N9 Ti1 100.7(3)
N9 C91 C96 117.2(8)
N9 C91 C92 113.7(7)
C96 C91 C92 113.3(9)
C91 C92 C93 112.6(8)
C94 C93 C92 112.5(9)
C93 C94 C95 112.7(10)
C94 C95 C96 109.8(8)
C91 C96 C95 112.5(9)
C12 N10 C11 111.0(8)
C12 N10 Ti1 120.9(7)
C11 N10 Ti1 127.3(6)
C14 N11 C13 110.4(8)
C14 N11 Ti1 123.3(6)
C13 N11 Ti1 126.3(7)
C16 N12 C15 111.1(7)
C16 N12 Ti2 124.2(6)
C15 N12 Ti2 123.6(7)
C18 N13 C17 109.7(8)
C18 N13 Ti2 128.5(7)
C17 N13 Ti2 121.8(6)
C6T C1T C2T 108.1(12)
C6T C1T C7T 124.8(9)
C2T C1T C7T 127.1(9)
C3T C2T C1T 125.5(7)
C2T C3T C4T 120.0
C5T C4T C3T 120.0
C4T C5T C6T 120.0
C5T C6T C1T 125.7(7)

loop_
_geom_bond_atom_site_label_1
_geom_bond_atom_site_label_2
_geom_bond_distance
Ti1 N10 1.836(7)
Ti1 N11 1.868(8)
Ti1 N9 1.969(7)
Ti1 N5 1.989(7)
Ti1 N1 2.126(6)
Ti1 P1 2.703(3)
Ti1 P3 2.756(3)
Ti2 N12 1.849(7)
Ti2 N13 1.854(8)
Ti2 N6 1.979(7)
Ti2 N4 1.980(7)
Ti2 N2 2.125(6)
Ti2 P1 2.719(3)
Ti2 P2 2.742(3)
P1 N4 1.574(7)
P1 N5 1.576(7)
P1 N1 1.580(7)
P1 N2 1.604(6)
P2 N3 1.558(7)
P2 N6 1.581(7)
P2 N7 1.589(7)
P2 N2 1.600(7)
P3 N3 1.568(6)
P3 N9 1.599(7)
P3 N1 1.612(7)
P3 N8 1.621(7)
N4 C41 1.437(11)
C41 C46 1.452(13)
C41 C42 1.473(13)
C42 C43 1.491(15)
C43 C44 1.534(19)
C44 C45 1.376(18)
C45 C46 1.445(14)
N5 C51 1.439(10)
C51 C56 1.476(12)
C51 C52 1.505(11)
C52 C53 1.477(12)
C53 C54 1.557(13)
C54 C55 1.513(14)
C55 C56 1.481(13)
N6 C61 1.431(12)
C61 C66 1.375(14)
C61 C62 1.513(13)
C62 C63 1.507(15)
C63 C64 1.403(16)
C64 C65 1.453(16)
C65 C66 1.490(15)
N7 C71 1.444(10)
C71 C72 1.459(13)
C71 C76 1.521(13)
C72 C73 1.505(13)
C73 C74 1.448(15)
C74 C75 1.488(17)
C75 C76 1.548(15)
N8 C81 1.422(9)
C81 C86 1.498(12)
C81 C82 1.499(12)
C82 C83 1.518(11)
C83 C84 1.454(16)
C84 C85 1.491(15)
C85 C86 1.505(12)
N9 C91 1.429(10)
C91 C96 1.435(13)
C91 C92 1.481(12)
C92 C93 1.504(12)
C93 C94 1.435(14)
C94 C95 1.489(13)
C95 C96 1.488(12)
N10 C12 1.436(11)
N10 C11 1.437(12)
N11 C14 1.406(11)
N11 C13 1.423(13)
N12 C16 1.415(12)
N12 C15 1.443(11)
N13 C18 1.436(12)
N13 C17 1.440(12)
C1T C6T 1.484(14)
C1T C2T 1.490(15)
C1T C7T 1.654(19)
C2T C3T 1.3899
C3T C4T 1.3900
C4T C5T 1.3899
C5T C6T 1.3899
